data_2210418
loop_
_publ_author_name
'Wu, Zhi-Yong'
'Zhang, Rui'
'Li, Yan-Tuan'
'Sun, Wei'

_publ_section_title
;<i>cis</i>-Aquadichloro(1,10-phenanthroline-\k^2^<i>N</i>,<i>N</i>')(thiourea-\k<i>S</i>)manganese(II)
 thiourea solvate
;
_journal_coeditor_code WW2038
_journal_issue 9
_journal_name_full 'Acta Crystallographica Section E'
_journal_page_first m2125
_journal_page_last m2127
_journal_paper_doi 10.1107/S1600536806030406
_journal_volume 62
_journal_year 2006
_chemical_formula_iupac '[Mn Cl2 (C12 H8 N2 ) (C H4 N2 S) (H2 O)], C H4 N2 S'
_chemical_formula_moiety 'C13 H14 Cl2 Mn N4 O S, C H4 N2 S'
_chemical_formula_sum 'C14 H18 Cl2 Mn N6 O S2'
_chemical_formula_weight 476.30
_chemical_name_systematic
;
cis-Aquadichloro(1,10-phenanthroline-\k^2^N,N')(thiourea-\kS)manganese(II)
thiourea solvate
;
_space_group_IT_number 2
_symmetry_cell_setting triclinic
_symmetry_space_group_name_Hall '-P 1'
_symmetry_space_group_name_H-M 'P -1'
_atom_sites_solution_hydrogens geom
_atom_sites_solution_primary direct
_atom_sites_solution_secondary difmap
_cell_angle_alpha 86.46(3)
_cell_angle_beta 87.04(3)
_cell_angle_gamma 89.89(3)
_cell_formula_units_Z 2
_cell_length_a 8.8590(18)
_cell_length_b 9.811(2)
_cell_length_c 11.706(2)
_cell_measurement_reflns_used 3011
_cell_measurement_temperature 298(2)
_cell_measurement_theta_max 25.14
_cell_measurement_theta_min 2.63
_cell_volume 1014.1(3)
_computing_cell_refinement 'SAINT (Bruker, 2002)'
_computing_data_collection 'SMART (Bruker, 2002)'
_computing_data_reduction SAINT
_computing_molecular_graphics 'XP (Siemens, 1994) and ORTEP-3 (Farrugia, 1997)'
_computing_publication_material 'WinGX (Farrugia, 1999)'
_computing_structure_refinement 'SHELXL97 (Sheldrick, 1997)'
_computing_structure_solution 'SHELXS97 (Sheldrick, 1997)'
_diffrn_ambient_temperature 298(2)
_diffrn_measured_fraction_theta_full 0.989
_diffrn_measured_fraction_theta_max 0.989
_diffrn_measurement_device_type 'Bruker APEX area-detector'
_diffrn_measurement_method '\f and \w'
_diffrn_radiation_monochromator graphite
_diffrn_radiation_source 'fine-focus sealed tube'
_diffrn_radiation_type MoK\a
_diffrn_radiation_wavelength 0.71073
_diffrn_reflns_av_R_equivalents 0.0110
_diffrn_reflns_av_sigmaI/netI 0.0227
_diffrn_reflns_limit_h_max 10
_diffrn_reflns_limit_h_min -9
_diffrn_reflns_limit_k_max 9
_diffrn_reflns_limit_k_min -11
_diffrn_reflns_limit_l_max 14
_diffrn_reflns_limit_l_min -11
_diffrn_reflns_number 5498
_diffrn_reflns_theta_full 25.24
_diffrn_reflns_theta_max 25.24
_diffrn_reflns_theta_min 1.75
_diffrn_standards_decay_% 0
_diffrn_standards_interval_count 0
_diffrn_standards_interval_time 0
_diffrn_standards_number 0
_exptl_absorpt_coefficient_mu 1.136
_exptl_absorpt_correction_T_max 0.8948
_exptl_absorpt_correction_T_min 0.7643
_exptl_absorpt_correction_type multi-scan
_exptl_absorpt_process_details '(SADABS; Sheldrick, 2002)'
_exptl_crystal_colour yellow
_exptl_crystal_density_diffrn 1.560
_exptl_crystal_density_method 'not measured'
_exptl_crystal_description prism
_exptl_crystal_F_000 486
_exptl_crystal_size_max 0.25
_exptl_crystal_size_mid 0.15
_exptl_crystal_size_min 0.10
_refine_diff_density_max 0.257
_refine_diff_density_min -0.227
_refine_ls_extinction_method none
_refine_ls_goodness_of_fit_ref 1.035
_refine_ls_hydrogen_treatment mixed
_refine_ls_matrix_type full
_refine_ls_number_parameters 243
_refine_ls_number_reflns 3619
_refine_ls_number_restraints 0
_refine_ls_restrained_S_all 1.035
_refine_ls_R_factor_all 0.0369
_refine_ls_R_factor_gt 0.0270
_refine_ls_shift/su_max 0.000
_refine_ls_shift/su_mean 0.000
_refine_ls_structure_factor_coef Fsqd
_refine_ls_weighting_details 'calc w=1/[\s^2^(Fo^2^)+(0.0341P)^2^+0.3271P] where P=(Fo^2^+2Fc^2^)/3'
_refine_ls_weighting_scheme calc
_refine_ls_wR_factor_gt 0.0658
_refine_ls_wR_factor_ref 0.0720
_reflns_number_gt 2984
_reflns_number_total 3619
_reflns_threshold_expression I>2\s(I)
_cod_data_source_file ww2038.cif
_cod_data_source_block I
_cod_depositor_comments
;
The following automatic conversions were performed:
'_symmetry_cell_setting' value 'Triclinic' changed to 'triclinic'
according to '/home/saulius/struct/CIF-dictionaries/cif_core.dic'
dictionary named 'cif_core.dic' version 2.4.1 from 2010-06-29.

Automatic conversion script
Id: cif_fix_enum 1527 2010-12-29 10:47:43Z saulius 

The following automatic conversions were performed:

'_symmetry_cell_setting' value 'Triclinic' changed to 'triclinic'
according to /home/saulius/struct/CIF-dictionaries/cif_core.dic
dictionary named 'cif_core.dic' version 2.4.1 from 2010-06-29.

Automatic conversion script
Id: cif_fix_values 1715 2011-07-08 13:25:40Z adriana 
;
_cod_database_code 2210418
_cod_database_fobs_code 2210418

loop_
_symmetry_equiv_pos_as_xyz
'x, y, z'
'-x, -y, -z'

loop_
_atom_site_type_symbol
_atom_site_label
_atom_site_fract_x
_atom_site_fract_y
_atom_site_fract_z
_atom_site_U_iso_or_equiv
_atom_site_adp_type
_atom_site_calc_flag
_atom_site_refinement_flags
_atom_site_occupancy
Mn Mn1 0.28545(4) 0.26308(3) 0.26181(3) 0.03709(11) Uani d . 1
Cl Cl1 0.50164(6) 0.42523(6) 0.25717(5) 0.05098(16) Uani d . 1
Cl Cl2 0.17702(7) 0.30335(6) 0.45622(5) 0.05070(16) Uani d . 1
S S1 0.11965(6) 0.45665(6) 0.15689(5) 0.04532(16) Uani d . 1
S S2 0.28419(7) 0.86558(6) 0.51450(6) 0.05110(17) Uani d . 1
O O1 0.4336(2) 0.09899(19) 0.33305(15) 0.0469(4) Uani d . 1
H H1C 0.387(4) 0.037(4) 0.377(3) 0.092(12) Uiso d . 1
H H1D 0.508(4) 0.126(3) 0.368(3) 0.077(10) Uiso d . 1
N N1 -0.1708(2) 0.4935(2) 0.13107(17) 0.0536(5) Uani d . 1
H H1B -0.2648 0.4899 0.1534 0.064 Uiso calc R 1
H H1A -0.1444 0.5277 0.0636 0.064 Uiso calc R 1
N N2 -0.1114(2) 0.3953(3) 0.30233(19) 0.0742(7) Uani d . 1
H H2A -0.2061 0.3928 0.3228 0.089 Uiso calc R 1
H H2B -0.0458 0.3642 0.3489 0.089 Uiso calc R 1
N N3 0.2171(3) 0.6550(3) 0.4019(3) 0.0950(10) Uani d . 1
H H3A 0.2375 0.5826 0.3663 0.114 Uiso calc R 1
H H3B 0.1251 0.6826 0.4098 0.114 Uiso calc R 1
N N4 0.4652(3) 0.6769(3) 0.4297(2) 0.0811(8) Uani d . 1
H H4A 0.4817 0.6041 0.3937 0.097 Uiso calc R 1
H H4B 0.5393 0.7194 0.4563 0.097 Uiso calc R 1
N N5 0.3480(2) 0.20319(18) 0.07874(15) 0.0388(4) Uani d . 1
N N6 0.1402(2) 0.08208(18) 0.23058(15) 0.0397(4) Uani d . 1
C C1 -0.0672(2) 0.4467(2) 0.20026(19) 0.0409(5) Uani d . 1
C C2 0.3262(3) 0.7235(3) 0.4441(2) 0.0536(6) Uani d . 1
C C3 0.4433(3) 0.2666(3) 0.0022(2) 0.0483(6) Uani d . 1
H H3 0.4895 0.3463 0.0218 0.058 Uiso calc R 1
C C4 0.4776(3) 0.2201(3) -0.1060(2) 0.0584(7) Uani d . 1
H H4 0.5438 0.2687 -0.1576 0.070 Uiso calc R 1
C C5 0.4129(3) 0.1023(3) -0.1350(2) 0.0592(7) Uani d . 1
H H5 0.4357 0.0691 -0.2066 0.071 Uiso calc R 1
C C6 0.3113(3) 0.0305(3) -0.0568(2) 0.0484(6) Uani d . 1
C C7 0.2394(3) -0.0943(3) -0.0801(2) 0.0621(7) Uani d . 1
H H7 0.2613 -0.1328 -0.1497 0.075 Uiso calc R 1
C C8 0.1409(3) -0.1568(3) -0.0032(3) 0.0627(8) Uani d . 1
H H8 0.0963 -0.2383 -0.0204 0.075 Uiso calc R 1
C C9 0.1029(3) -0.1009(2) 0.1044(2) 0.0493(6) Uani d . 1
C C10 -0.0032(3) -0.1596(3) 0.1864(3) 0.0596(7) Uani d . 1
H H10 -0.0511 -0.2409 0.1727 0.072 Uiso calc R 1
C C11 -0.0357(3) -0.0984(3) 0.2848(3) 0.0588(7) Uani d . 1
H H11 -0.1068 -0.1365 0.3387 0.071 Uiso calc R 1
C C12 0.0387(3) 0.0230(2) 0.3051(2) 0.0484(6) Uani d . 1
H H12 0.0160 0.0638 0.3735 0.058 Uiso calc R 1
C C13 0.1724(2) 0.0210(2) 0.13096(19) 0.0392(5) Uani d . 1
C C14 0.2799(2) 0.0871(2) 0.04910(18) 0.0397(5) Uani d . 1

loop_
_atom_site_aniso_label
_atom_site_aniso_U_11
_atom_site_aniso_U_22
_atom_site_aniso_U_33
_atom_site_aniso_U_12
_atom_site_aniso_U_13
_atom_site_aniso_U_23
Mn1 0.03750(19) 0.03831(19) 0.03530(19) -0.00208(14) 0.00017(14) -0.00255(13)
Cl1 0.0388(3) 0.0534(4) 0.0604(4) -0.0103(3) 0.0043(3) -0.0064(3)
Cl2 0.0549(3) 0.0592(4) 0.0371(3) 0.0004(3) 0.0043(3) -0.0008(3)
S1 0.0339(3) 0.0553(4) 0.0442(3) 0.0035(3) 0.0032(2) 0.0122(3)
S2 0.0514(4) 0.0479(4) 0.0544(4) -0.0026(3) -0.0055(3) -0.0039(3)
O1 0.0472(10) 0.0454(10) 0.0484(10) 0.0010(8) -0.0079(8) -0.0013(8)
N1 0.0356(10) 0.0751(15) 0.0481(12) 0.0029(10) 0.0020(9) 0.0078(10)
N2 0.0423(12) 0.119(2) 0.0550(14) 0.0078(13) 0.0115(10) 0.0308(14)
N3 0.109(2) 0.0620(17) 0.122(2) 0.0071(15) -0.0559(19) -0.0326(16)
N4 0.0814(18) 0.091(2) 0.0754(17) 0.0201(15) -0.0098(14) -0.0336(15)
N5 0.0396(10) 0.0391(10) 0.0375(10) 0.0048(8) -0.0012(8) -0.0005(8)
N6 0.0390(10) 0.0406(10) 0.0393(10) -0.0010(8) -0.0046(8) 0.0006(8)
C1 0.0391(12) 0.0402(12) 0.0425(13) -0.0017(10) 0.0027(10) 0.0005(10)
C2 0.0696(17) 0.0479(14) 0.0435(14) 0.0011(13) -0.0135(12) 0.0042(11)
C3 0.0500(14) 0.0488(14) 0.0447(14) 0.0045(11) 0.0042(11) 0.0024(11)
C4 0.0603(16) 0.0695(18) 0.0428(14) 0.0145(14) 0.0083(12) 0.0080(12)
C5 0.0644(17) 0.0760(19) 0.0376(14) 0.0259(15) -0.0001(12) -0.0093(13)
C6 0.0505(14) 0.0538(15) 0.0427(14) 0.0214(12) -0.0112(11) -0.0114(11)
C7 0.0731(19) 0.0591(17) 0.0584(17) 0.0219(15) -0.0204(15) -0.0249(14)
C8 0.0709(18) 0.0443(15) 0.078(2) 0.0107(13) -0.0283(16) -0.0218(14)
C9 0.0492(14) 0.0362(12) 0.0643(16) 0.0068(11) -0.0204(12) -0.0026(11)
C10 0.0592(16) 0.0357(13) 0.085(2) -0.0067(12) -0.0223(15) 0.0041(13)
C11 0.0527(15) 0.0508(16) 0.0708(19) -0.0113(12) -0.0079(13) 0.0174(13)
C12 0.0449(13) 0.0525(14) 0.0468(14) -0.0021(11) -0.0045(11) 0.0057(11)
C13 0.0386(12) 0.0359(12) 0.0441(13) 0.0052(9) -0.0117(10) -0.0019(9)
C14 0.0387(12) 0.0417(13) 0.0394(12) 0.0141(10) -0.0073(9) -0.0042(9)

loop_
_atom_type_symbol
_atom_type_description
_atom_type_scat_dispersion_real
_atom_type_scat_dispersion_imag
_atom_type_scat_source
C C 0.0033 0.0016 'International Tables Vol C Tables 4.2.6.8 and 6.1.1.4'
H H 0.0000 0.0000 'International Tables Vol C Tables 4.2.6.8 and 6.1.1.4'
N N 0.0061 0.0033 'International Tables Vol C Tables 4.2.6.8 and 6.1.1.4'
O O 0.0106 0.0060 'International Tables Vol C Tables 4.2.6.8 and 6.1.1.4'
S S 0.1246 0.1234 'International Tables Vol C Tables 4.2.6.8 and 6.1.1.4'
Cl Cl 0.1484 0.1585 'International Tables Vol C Tables 4.2.6.8 and 6.1.1.4'
Mn Mn 0.3368 0.7283 'International Tables Vol C Tables 4.2.6.8 and 6.1.1.4'

loop_
_geom_angle_atom_site_label_1
_geom_angle_atom_site_label_2
_geom_angle_atom_site_label_3
_geom_angle
_geom_angle_publ_flag
Cl1 Mn1 Cl2 98.26(4) y
N5 Mn1 N6 73.23(7) y
O1 Mn1 S1 174.64(5) y
C1 S1 Mn1 112.52(8) y
O1 Mn1 N6 81.64(7) ?
O1 Mn1 N5 90.62(7) ?
O1 Mn1 Cl2 90.92(6) ?
N6 Mn1 Cl2 97.06(6) ?
N5 Mn1 Cl2 169.83(5) ?
O1 Mn1 Cl1 89.26(6) ?
N6 Mn1 Cl1 162.27(5) ?
N5 Mn1 Cl1 91.80(6) ?
N6 Mn1 S1 97.93(5) ?
N5 Mn1 S1 84.14(5) ?
Cl2 Mn1 S1 94.44(3) ?
Cl1 Mn1 S1 89.72(3) ?
Mn1 O1 H1C 115(2) ?
Mn1 O1 H1D 116(2) ?
H1C O1 H1D 107(3) ?
C1 N1 H1B 120.0 ?
C1 N1 H1A 120.0 ?
H1B N1 H1A 120.0 ?
C1 N2 H2A 120.0 ?
C1 N2 H2B 120.0 ?
H2A N2 H2B 120.0 ?
C2 N3 H3A 120.0 ?
C2 N3 H3B 120.0 ?
H3A N3 H3B 120.0 ?
C2 N4 H4A 120.0 ?
C2 N4 H4B 120.0 ?
H4A N4 H4B 120.0 ?
C3 N5 C14 117.96(19) ?
C3 N5 Mn1 127.49(16) ?
C14 N5 Mn1 114.53(14) ?
C12 N6 C13 118.0(2) ?
C12 N6 Mn1 125.75(16) ?
C13 N6 Mn1 115.87(14) ?
N2 C1 N1 118.4(2) ?
N2 C1 S1 121.58(19) ?
N1 C1 S1 120.02(17) ?
N3 C2 N4 117.7(3) ?
N3 C2 S2 119.5(2) ?
N4 C2 S2 122.9(2) ?
N5 C3 C4 123.4(2) ?
N5 C3 H3 118.3 ?
C4 C3 H3 118.3 ?
C5 C4 C3 118.9(2) ?
C5 C4 H4 120.6 ?
C3 C4 H4 120.6 ?
C4 C5 C6 120.1(2) ?
C4 C5 H5 120.0 ?
C6 C5 H5 120.0 ?
C14 C6 C5 117.1(2) ?
C14 C6 C7 119.3(2) ?
C5 C6 C7 123.6(2) ?
C8 C7 C6 121.1(2) ?
C8 C7 H7 119.5 ?
C6 C7 H7 119.5 ?
C7 C8 C9 121.5(2) ?
C7 C8 H8 119.3 ?
C9 C8 H8 119.3 ?
C13 C9 C10 117.0(2) ?
C13 C9 C8 119.2(2) ?
C10 C9 C8 123.8(2) ?
C11 C10 C9 120.2(2) ?
C11 C10 H10 119.9 ?
C9 C10 H10 119.9 ?
C10 C11 C12 119.4(2) ?
C10 C11 H11 120.3 ?
C12 C11 H11 120.3 ?
N6 C12 C11 122.7(2) ?
N6 C12 H12 118.7 ?
C11 C12 H12 118.7 ?
N6 C13 C9 122.7(2) ?
N6 C13 C14 117.86(19) ?
C9 C13 C14 119.4(2) ?
N5 C14 C6 122.5(2) ?
N5 C14 C13 117.86(19) ?
C6 C14 C13 119.6(2) ?

loop_
_geom_bond_atom_site_label_1
_geom_bond_atom_site_label_2
_geom_bond_distance
_geom_bond_publ_flag
Mn1 S1 2.6758(11) y
Mn1 Cl1 2.4884(10) y
Mn1 Cl2 2.4783(9) y
Mn1 O1 2.2247(19) y
Mn1 N5 2.2971(18) y
Mn1 N6 2.2540(19) y
S1 C1 1.708(2) y
S2 C2 1.694(3) y
N1 C1 1.319(3) y
N2 C1 1.309(3) y
N3 C2 1.312(4) y
N4 C2 1.319(3) y
O1 H1C 0.87(4) ?
O1 H1D 0.84(3) ?
N1 H1B 0.8600 ?
N1 H1A 0.8600 ?
N2 H2A 0.8600 ?
N2 H2B 0.8600 ?
N3 H3A 0.8600 ?
N3 H3B 0.8600 ?
N4 H4A 0.8600 ?
N4 H4B 0.8600 ?
N5 C3 1.326(3) ?
N5 C14 1.362(3) ?
N6 C12 1.328(3) ?
N6 C13 1.361(3) ?
C3 C4 1.391(3) ?
C3 H3 0.9300 ?
C4 C5 1.361(4) ?
C4 H4 0.9300 ?
C5 C6 1.407(4) ?
C5 H5 0.9300 ?
C6 C14 1.404(3) ?
C6 C7 1.429(4) ?
C7 C8 1.342(4) ?
C7 H7 0.9300 ?
C8 C9 1.429(4) ?
C8 H8 0.9300 ?
C9 C13 1.404(3) ?
C9 C10 1.406(4) ?
C10 C11 1.350(4) ?
C10 H10 0.9300 ?
C11 C12 1.401(3) ?
C11 H11 0.9300 ?
C12 H12 0.9300 ?
C13 C14 1.442(3) ?

loop_
_geom_hbond_atom_site_label_D
_geom_hbond_atom_site_label_H
_geom_hbond_atom_site_label_A
_geom_hbond_site_symmetry_A
_geom_hbond_distance_DH
_geom_hbond_distance_HA
_geom_hbond_distance_DA
_geom_hbond_angle_DHA
_geom_hbond_publ_flag
N1 H1A S1 2_565 0.86 2.57 3.383(2) 157.2 yes
N1 H1B Cl1 1_455 0.86 2.41 3.239(2) 162.0 yes
N2 H2A Cl1 1_455 0.86 2.75 3.504(2) 147.0 yes
N2 H2B Cl2 . 0.86 2.45 3.295(3) 168.4 yes
O1 H1C S2 1_545 0.87(4) 2.40(4) 3.260(2) 173(3) yes
O1 H1D S2 2_666 0.84(3) 2.36(3) 3.177(2) 164(3) yes
N4 H4A Cl1 . 0.86 2.45 3.290(3) 167.4 yes
N4 H4B Cl2 2_666 0.86 2.77 3.513(3) 146.1 yes
C5 H5 O1 2_655 0.93 2.52 3.370(3) 151.3 .

loop_
_geom_torsion_atom_site_label_1
_geom_torsion_atom_site_label_2
_geom_torsion_atom_site_label_3
_geom_torsion_atom_site_label_4
_geom_torsion
_geom_torsion_publ_flag
Mn1 S1 C1 N1 -153.46(17) y
Mn1 S1 C1 N2 27.8(2) y
N6 Mn1 S1 C1 49.83(10) ?
N5 Mn1 S1 C1 121.94(10) ?
Cl2 Mn1 S1 C1 -47.95(9) ?
Cl1 Mn1 S1 C1 -146.22(9) ?
O1 Mn1 N5 C3 -102.99(19) ?
N6 Mn1 N5 C3 175.93(19) ?
Cl2 Mn1 N5 C3 158.3(2) ?
Cl1 Mn1 N5 C3 -13.72(18) ?
S1 Mn1 N5 C3 75.81(18) ?
O1 Mn1 N5 C14 75.45(15) ?
N6 Mn1 N5 C14 -5.62(13) ?
Cl2 Mn1 N5 C14 -23.3(4) ?
Cl1 Mn1 N5 C14 164.73(14) ?
S1 Mn1 N5 C14 -105.74(14) ?
O1 Mn1 N6 C12 86.76(18) ?
N5 Mn1 N6 C12 179.96(19) ?
Cl2 Mn1 N6 C12 -3.13(18) ?
Cl1 Mn1 N6 C12 146.57(16) ?
S1 Mn1 N6 C12 -98.64(18) ?
O1 Mn1 N6 C13 -85.94(15) ?
N5 Mn1 N6 C13 7.25(14) ?
Cl2 Mn1 N6 C13 -175.84(14) ?
Cl1 Mn1 N6 C13 -26.1(3) ?
S1 Mn1 N6 C13 88.65(14) ?
C14 N5 C3 C4 -0.5(3) ?
Mn1 N5 C3 C4 177.94(17) ?
N5 C3 C4 C5 -1.2(4) ?
C3 C4 C5 C6 0.9(4) ?
C4 C5 C6 C14 0.9(4) ?
C4 C5 C6 C7 -179.5(2) ?
C14 C6 C7 C8 1.1(4) ?
C5 C6 C7 C8 -178.5(2) ?
C6 C7 C8 C9 0.5(4) ?
C7 C8 C9 C13 -1.1(4) ?
C7 C8 C9 C10 177.8(2) ?
C13 C9 C10 C11 0.7(4) ?
C8 C9 C10 C11 -178.2(2) ?
C9 C10 C11 C12 -0.9(4) ?
C13 N6 C12 C11 -0.1(3) ?
Mn1 N6 C12 C11 -172.69(17) ?
C10 C11 C12 N6 0.6(4) ?
C12 N6 C13 C9 0.0(3) ?
Mn1 N6 C13 C9 173.29(16) ?
C12 N6 C13 C14 178.55(19) ?
Mn1 N6 C13 C14 -8.2(2) ?
C10 C9 C13 N6 -0.3(3) ?
C8 C9 C13 N6 178.7(2) ?
C10 C9 C13 C14 -178.8(2) ?
C8 C9 C13 C14 0.2(3) ?
C3 N5 C14 C6 2.4(3) ?
Mn1 N5 C14 C6 -176.20(16) ?
C3 N5 C14 C13 -177.85(19) ?
Mn1 N5 C14 C13 3.5(2) ?
C5 C6 C14 N5 -2.6(3) ?
C7 C6 C14 N5 177.8(2) ?
C5 C6 C14 C13 177.6(2) ?
C7 C6 C14 C13 -2.0(3) ?
N6 C13 C14 N5 3.0(3) ?
C9 C13 C14 N5 -178.39(19) ?
N6 C13 C14 C6 -177.23(18) ?
C9 C13 C14 C6 1.4(3) ?
